data_1573210
loop_
_publ_author_name
'Kumar, Nitin'
'Gastelu, Gabriela'
'Z&#xe1;bransk&#xfd;, Martin'
'Kukla, Jaroslav'
'Uranga, Jorge G.'
'Hulla, Martin'

_publ_section_title
;
 Aluminium porphyrins catalyse the hydrogenation of CO<sub>2</sub> with
 H<sub>2</sub>.
;
_journal_issue 48
_journal_name_full 'Chemical science'
_journal_page_first 20573
_journal_page_last 20581
_journal_paper_doi 10.1039/d4sc03665d
_journal_volume 15
_journal_year 2024
_chemical_formula_moiety 'C44 H32 Al N4 O2, 2(C4 H10 O), C H2 Cl2, Cl'
_chemical_formula_sum 'C53 H54 Al Cl3 N4 O4'
_chemical_formula_weight 944.33
_chemical_name_systematic 'diaqua-(meso-tetraphenylporphyrinaluminium(III) chloride-dichloromethane-diethylether (1:1:2)'
_space_group_crystal_system monoclinic
_space_group_IT_number 14
_space_group_name_Hall '-P 2yn'
_space_group_name_H-M_alt 'P 1 21/n 1'
_atom_sites_solution_hydrogens mixed
_atom_sites_solution_primary direct
_atom_sites_solution_secondary difmap
_audit_creation_method SHELXL-2019/3
_audit_update_record
;
2024-05-24 deposited with the CCDC.	2024-11-17 downloaded from the CCDC.
;
_cell_angle_alpha 90
_cell_angle_beta 113.4480(10)
_cell_angle_gamma 90
_cell_formula_units_Z 4
_cell_length_a 12.8578(4)
_cell_length_b 25.9009(17)
_cell_length_c 15.8434(6)
_cell_measurement_reflns_used 9435
_cell_measurement_temperature 120(2)
_cell_measurement_theta_max 29.0702
_cell_measurement_theta_min 2.3343
_cell_volume 4840.6(4)
_computing_cell_refinement 'SAINT V8.40B (Bruker AXS LLC, 2019)'
_computing_data_collection 'Bruker Instrument Service v8.5.1.2 Release'
_computing_data_reduction 'SAINT V8.40B (Bruker AXS LLC, 2019)'
_computing_molecular_graphics 'PLATON (Spek, 2018)'
_computing_publication_material 'PLATON (Spek, 2018)'
_computing_structure_refinement 'SHELXL-2019/2 (Sheldrick, 2019)'
_computing_structure_solution 'SHELXT 2018/2 (Sheldrick, 2018)'
_diffrn_ambient_temperature 120(2)
_diffrn_detector_area_resol_mean 7.3910
_diffrn_measured_fraction_theta_full 1.000
_diffrn_measured_fraction_theta_max 0.998
_diffrn_measurement_device 'Bruker D8 Venture'
_diffrn_measurement_device_type 'Kappa goniometer'
_diffrn_measurement_method '\f and \w scans'
_diffrn_radiation_monochromator 'multilayer mirror'
_diffrn_radiation_type MoK\a
_diffrn_radiation_wavelength 0.71073
_diffrn_reflns_av_R_equivalents 0.0438
_diffrn_reflns_av_unetI/netI 0.0217
_diffrn_reflns_Laue_measured_fraction_full 1.000
_diffrn_reflns_Laue_measured_fraction_max 0.998
_diffrn_reflns_limit_h_max 17
_diffrn_reflns_limit_h_min -17
_diffrn_reflns_limit_k_max 35
_diffrn_reflns_limit_k_min -35
_diffrn_reflns_limit_l_max 21
_diffrn_reflns_limit_l_min -21
_diffrn_reflns_number 145016
_diffrn_reflns_point_group_measured_fraction_full 1.000
_diffrn_reflns_point_group_measured_fraction_max 0.998
_diffrn_reflns_theta_full 25.242
_diffrn_reflns_theta_max 29.154
_diffrn_reflns_theta_min 1.897
_diffrn_source 'INCOATEC microfocus sealed tube'
_exptl_absorpt_coefficient_mu 0.257
_exptl_absorpt_correction_T_max 0.97
_exptl_absorpt_correction_T_min 0.89
_exptl_absorpt_correction_type multi-scan
_exptl_absorpt_process_details 'SADABS (Bruker, 2005)'
_exptl_crystal_colour purple
_exptl_crystal_density_diffrn 1.296
_exptl_crystal_density_meas ?
_exptl_crystal_density_method 'not measured'
_exptl_crystal_description plate
_exptl_crystal_F_000 1984
_exptl_crystal_size_max 0.350
_exptl_crystal_size_mid 0.346
_exptl_crystal_size_min 0.124
_exptl_transmission_factor_max 0.746
_exptl_transmission_factor_min 0.681
_refine_diff_density_max 1.098
_refine_diff_density_min -0.791
_refine_diff_density_rms 0.056
_refine_ls_extinction_method none
_refine_ls_goodness_of_fit_ref 1.086
_refine_ls_hydrogen_treatment constr
_refine_ls_matrix_type full
_refine_ls_number_parameters 590
_refine_ls_number_reflns 13044
_refine_ls_number_restraints 0
_refine_ls_restrained_S_all 1.086
_refine_ls_R_factor_all 0.0563
_refine_ls_R_factor_gt 0.0489
_refine_ls_shift/su_max 0.002
_refine_ls_shift/su_mean 0.000
_refine_ls_structure_factor_coef Fsqd
_refine_ls_weighting_details 'w=1/[\s^2^(Fo^2^)+(0.0449P)^2^+4.0219P] where P=(Fo^2^+2Fc^2^)/3'
_refine_ls_weighting_scheme calc
_refine_ls_wR_factor_gt 0.1141
_refine_ls_wR_factor_ref 0.1182
_reflns_Friedel_coverage 0.000
_reflns_number_gt 11525
_reflns_number_total 13044
_reflns_threshold_expression 'I > 2\s(I)'
_cod_data_source_file d4sc03665d2.cif
_cod_data_source_block mo_mz_nk2_hulla_0m_a
_cod_depositor_comments
;
The following automatic conversions were performed:

data item '_exptl_absorpt_correction_type' value 'Multi-Scan' was
changed to 'multi-scan' in accordance with the
/home/data/users/saulius/crontab/automatic-downloads/rss-feeds/RSC/lib/dictionaries/cif_core.dic
dictionary named 'cif_core.dic' version 2.4.2 last updated on
2011-04-26.

data item '_exptl_crystal_density_meas' value 'not measured' was
changed to '?' -- the value is perceived as not measured.

Automatic conversion script
Id: cif_fix_values 8170 2020-07-09 18:12:32Z antanas 

 Adding full bibliography for 1573210--1573212.cif.
;
_cod_original_sg_symbol_H-M 'P 21/n'
_cod_database_code 1573210
_shelx_shelxl_version_number 2019/3
_shelx_space_group_comment
;
The symmetry employed for this shelxl refinement is uniquely defined
by the following loop, which should always be used as a source of
symmetry information in preference to the above space-group names.
They are only intended as comments.
;
_shelx_estimated_absorpt_t_min 0.915
_shelx_estimated_absorpt_t_max 0.969

loop_
_space_group_symop_operation_xyz
'x, y, z'
'-x+1/2, y+1/2, -z+1/2'
'-x, -y, -z'
'x-1/2, -y-1/2, z-1/2'

loop_
_atom_site_label
_atom_site_type_symbol
_atom_site_fract_x
_atom_site_fract_y
_atom_site_fract_z
_atom_site_U_iso_or_equiv
_atom_site_adp_type
_atom_site_occupancy
_atom_site_site_symmetry_order
_atom_site_calc_flag
_atom_site_refinement_flags_posn
_atom_site_refinement_flags_adp
_atom_site_refinement_flags_occupancy
_atom_site_disorder_assembly
_atom_site_disorder_group
Al1 Al 0.47696(3) 0.74440(2) 0.48238(3) 0.01124(9) Uani 1 1 d . . . . .
Cl1 Cl 0.23024(4) 0.67940(2) 0.22233(3) 0.02859(10) Uani 1 1 d . . . . .
Cl2 Cl 0.08789(6) 0.51979(2) 0.30616(5) 0.05144(15) Uani 1 1 d . . . . .
Cl3 Cl 0.24572(6) 0.52146(2) 0.21567(5) 0.05736(17) Uani 1 1 d . . . . .
O1 O 0.57449(9) 0.73642(4) 0.61056(7) 0.0152(2) Uani 1 1 d . . . . .
H1A H 0.546667 0.723714 0.643540 0.023 Uiso 1 1 d R U . . .
H1B H 0.615467 0.760914 0.639540 0.023 Uiso 1 1 d R U . . .
O2 O 0.38303(9) 0.75449(4) 0.35476(7) 0.0147(2) Uani 1 1 d . . . . .
H2A H 0.407380 0.770826 0.317383 0.022 Uiso 1 1 d R U . . .
H2B H 0.339581 0.732926 0.322885 0.022 Uiso 1 1 d R U . . .
O3 O 0.52253(10) 0.69499(5) 0.74520(8) 0.0234(2) Uani 1 1 d . . . . .
O4 O 0.44352(10) 0.80207(4) 0.22763(8) 0.0217(2) Uani 1 1 d . . . . .
N1 N 0.34569(10) 0.76107(4) 0.51635(8) 0.0127(2) Uani 1 1 d . . . . .
N2 N 0.43358(10) 0.66991(4) 0.47294(8) 0.0127(2) Uani 1 1 d . . . . .
N3 N 0.61075(10) 0.72699(4) 0.45195(8) 0.0129(2) Uani 1 1 d . . . . .
N4 N 0.51805(10) 0.81897(4) 0.48981(8) 0.0126(2) Uani 1 1 d . . . . .
C1 C 0.31145(12) 0.80937(5) 0.53104(10) 0.0139(3) Uani 1 1 d . . . . .
C2 C 0.21287(12) 0.80546(6) 0.55229(10) 0.0167(3) Uani 1 1 d . . . . .
H2 H 0.172650 0.833265 0.564444 0.020 Uiso 1 1 calc R U . . .
C3 C 0.18839(12) 0.75465(6) 0.55165(10) 0.0164(3) Uani 1 1 d . . . . .
H3 H 0.128080 0.739940 0.563810 0.020 Uiso 1 1 calc R U . . .
C4 C 0.27094(12) 0.72714(5) 0.52907(9) 0.0132(3) Uani 1 1 d . . . . .
C5 C 0.27133(12) 0.67375(5) 0.51836(10) 0.0138(3) Uani 1 1 d . . . . .
C6 C 0.34721(12) 0.64762(5) 0.49069(10) 0.0142(3) Uani 1 1 d . . . . .
C7 C 0.34575(13) 0.59277(6) 0.47688(11) 0.0178(3) Uani 1 1 d . . . . .
H7 H 0.295566 0.568679 0.486137 0.021 Uiso 1 1 calc R U . . .
C8 C 0.42934(13) 0.58191(6) 0.44819(11) 0.0183(3) Uani 1 1 d . . . . .
H8 H 0.448194 0.548854 0.432431 0.022 Uiso 1 1 calc R U . . .
C9 C 0.48413(12) 0.62992(5) 0.44611(10) 0.0149(3) Uani 1 1 d . . . . .
C10 C 0.57879(12) 0.63370(5) 0.42432(10) 0.0149(3) Uani 1 1 d . . . . .
C11 C 0.63991(12) 0.67914(5) 0.43073(10) 0.0142(3) Uani 1 1 d . . . . .
C12 C 0.74279(12) 0.68243(6) 0.41548(10) 0.0167(3) Uani 1 1 d . . . . .
H12 H 0.779931 0.654821 0.399297 0.020 Uiso 1 1 calc R U . . .
C13 C 0.77654(12) 0.73229(6) 0.42856(10) 0.0158(3) Uani 1 1 d . . . . .
H13 H 0.842777 0.746235 0.424583 0.019 Uiso 1 1 calc R U . . .
C14 C 0.69306(12) 0.76028(5) 0.44968(9) 0.0133(3) Uani 1 1 d . . . . .
C15 C 0.69452(12) 0.81348(5) 0.46368(10) 0.0136(3) Uani 1 1 d . . . . .
C16 C 0.61071(12) 0.84048(5) 0.48046(10) 0.0139(3) Uani 1 1 d . . . . .
C17 C 0.60934(13) 0.89555(6) 0.48972(11) 0.0178(3) Uani 1 1 d . . . . .
H17 H 0.663364 0.919188 0.485167 0.021 Uiso 1 1 calc R U . . .
C18 C 0.51700(13) 0.90746(6) 0.50610(11) 0.0179(3) Uani 1 1 d . . . . .
H18 H 0.493709 0.941043 0.515309 0.022 Uiso 1 1 calc R U . . .
C19 C 0.46043(12) 0.85972(5) 0.50700(10) 0.0142(3) Uani 1 1 d . . . . .
C20 C 0.36389(12) 0.85590(5) 0.52637(10) 0.0146(3) Uani 1 1 d . . . . .
C21 C 0.31672(12) 0.90440(6) 0.54756(11) 0.0182(3) Uani 1 1 d . . . . .
C22 C 0.26685(13) 0.94156(6) 0.47983(13) 0.0225(3) Uani 1 1 d . . . . .
H22 H 0.262404 0.935973 0.419221 0.027 Uiso 1 1 calc R U . . .
C23 C 0.22356(14) 0.98678(6) 0.50051(15) 0.0305(4) Uani 1 1 d . . . . .
H23 H 0.189660 1.011927 0.453954 0.037 Uiso 1 1 calc R U . . .
C24 C 0.22960(16) 0.99525(7) 0.58795(17) 0.0374(5) Uani 1 1 d . . . . .
H24 H 0.199687 1.026127 0.601755 0.045 Uiso 1 1 calc R U . . .
C25 C 0.27923(19) 0.95878(8) 0.65573(16) 0.0397(5) Uani 1 1 d . . . . .
H25 H 0.283903 0.964765 0.716293 0.048 Uiso 1 1 calc R U . . .
C26 C 0.32248(16) 0.91327(7) 0.63568(13) 0.0297(4) Uani 1 1 d . . . . .
H26 H 0.356028 0.888220 0.682492 0.036 Uiso 1 1 calc R U . . .
C27 C 0.18432(12) 0.64291(5) 0.53663(11) 0.0161(3) Uani 1 1 d . . . . .
C28 C 0.09632(13) 0.61851(6) 0.46521(12) 0.0212(3) Uani 1 1 d . . . . .
H28 H 0.090507 0.621875 0.403780 0.025 Uiso 1 1 calc R U . . .
C29 C 0.01686(14) 0.58920(7) 0.48347(14) 0.0276(4) Uani 1 1 d . . . . .
H29 H -0.042760 0.572534 0.434503 0.033 Uiso 1 1 calc R U . . .
C30 C 0.02444(15) 0.58428(7) 0.57247(14) 0.0291(4) Uani 1 1 d . . . . .
H30 H -0.029543 0.563993 0.584709 0.035 Uiso 1 1 calc R U . . .
C31 C 0.11058(15) 0.60886(7) 0.64391(13) 0.0282(4) Uani 1 1 d . . . . .
H31 H 0.115254 0.605815 0.705074 0.034 Uiso 1 1 calc R U . . .
C32 C 0.19029(14) 0.63803(6) 0.62595(12) 0.0219(3) Uani 1 1 d . . . . .
H32 H 0.249424 0.654795 0.675137 0.026 Uiso 1 1 calc R U . . .
C33 C 0.61409(13) 0.58587(5) 0.39009(11) 0.0170(3) Uani 1 1 d . . . . .
C34 C 0.54656(15) 0.56711(6) 0.30301(12) 0.0245(3) Uani 1 1 d . . . . .
H34 H 0.480196 0.585404 0.265460 0.029 Uiso 1 1 calc R U . . .
C35 C 0.57567(18) 0.52177(7) 0.27067(14) 0.0320(4) Uani 1 1 d . . . . .
H35 H 0.528732 0.508915 0.211550 0.038 Uiso 1 1 calc R U . . .
C36 C 0.67348(17) 0.49529(6) 0.32491(15) 0.0314(4) Uani 1 1 d . . . . .
H36 H 0.693807 0.464512 0.302597 0.038 Uiso 1 1 calc R U . . .
C37 C 0.74092(15) 0.51360(6) 0.41091(15) 0.0292(4) Uani 1 1 d . . . . .
H37 H 0.807867 0.495460 0.447759 0.035 Uiso 1 1 calc R U . . .
C38 C 0.71136(14) 0.55872(6) 0.44422(13) 0.0232(3) Uani 1 1 d . . . . .
H38 H 0.757692 0.570946 0.503975 0.028 Uiso 1 1 calc R U . . .
C39 C 0.79203(12) 0.84365(5) 0.46121(10) 0.0151(3) Uani 1 1 d . . . . .
C40 C 0.80874(13) 0.84834(6) 0.37982(11) 0.0197(3) Uani 1 1 d . . . . .
H40 H 0.757144 0.832425 0.325185 0.024 Uiso 1 1 calc R U . . .
C41 C 0.90025(14) 0.87612(6) 0.37802(13) 0.0239(3) Uani 1 1 d . . . . .
H41 H 0.911182 0.879086 0.322340 0.029 Uiso 1 1 calc R U . . .
C42 C 0.97564(13) 0.89952(6) 0.45758(14) 0.0257(3) Uani 1 1 d . . . . .
H42 H 1.038306 0.918481 0.456421 0.031 Uiso 1 1 calc R U . . .
C43 C 0.95962(13) 0.89525(6) 0.53864(13) 0.0244(3) Uani 1 1 d . . . . .
H43 H 1.011384 0.911318 0.593038 0.029 Uiso 1 1 calc R U . . .
C44 C 0.86795(13) 0.86751(6) 0.54084(11) 0.0195(3) Uani 1 1 d . . . . .
H44 H 0.857118 0.864828 0.596598 0.023 Uiso 1 1 calc R U . . .
C45 C 0.53878(16) 0.73438(7) 0.81313(12) 0.0285(4) Uani 1 1 d . . . . .
H45A H 0.615437 0.749550 0.832227 0.034 Uiso 1 1 calc R U . . .
H45B H 0.531901 0.719280 0.868090 0.034 Uiso 1 1 calc R U . . .
C46 C 0.45070(19) 0.77529(8) 0.77246(14) 0.0381(4) Uani 1 1 d . . . . .
H46A H 0.462377 0.792210 0.721587 0.057 Uiso 1 1 calc R U . . .
H46B H 0.456862 0.800923 0.819722 0.057 Uiso 1 1 calc R U . . .
H46C H 0.375184 0.759542 0.749432 0.057 Uiso 1 1 calc R U . . .
C47 C 0.60450(14) 0.65446(7) 0.77962(12) 0.0275(4) Uani 1 1 d . . . . .
H47A H 0.605520 0.641327 0.838620 0.033 Uiso 1 1 calc R U . . .
H47B H 0.681029 0.667692 0.790524 0.033 Uiso 1 1 calc R U . . .
C48 C 0.57277(17) 0.61184(7) 0.70960(14) 0.0337(4) Uani 1 1 d . . . . .
H48A H 0.495357 0.600274 0.696726 0.051 Uiso 1 1 calc R U . . .
H48B H 0.625348 0.582863 0.733627 0.051 Uiso 1 1 calc R U . . .
H48C H 0.576886 0.624564 0.652759 0.051 Uiso 1 1 calc R U . . .
C49 C 0.35946(15) 0.84112(7) 0.18665(12) 0.0272(4) Uani 1 1 d . . . . .
H49A H 0.282628 0.826298 0.168502 0.033 Uiso 1 1 calc R U . . .
H49B H 0.366347 0.855114 0.130949 0.033 Uiso 1 1 calc R U . . .
C50 C 0.37788(17) 0.88325(7) 0.25607(15) 0.0338(4) Uani 1 1 d . . . . .
H50A H 0.454771 0.897084 0.274744 0.051 Uiso 1 1 calc R U . . .
H50B H 0.368298 0.869299 0.310022 0.051 Uiso 1 1 calc R U . . .
H50C H 0.322616 0.910910 0.228798 0.051 Uiso 1 1 calc R U . . .
C51 C 0.44484(15) 0.76521(7) 0.16036(11) 0.0252(3) Uani 1 1 d . . . . .
H51A H 0.458643 0.783023 0.110489 0.030 Uiso 1 1 calc R U . . .
H51B H 0.370738 0.747393 0.132996 0.030 Uiso 1 1 calc R U . . .
C52 C 0.53704(16) 0.72680(8) 0.20654(12) 0.0305(4) Uani 1 1 d . . . . .
H52A H 0.542262 0.702806 0.160563 0.046 Uiso 1 1 calc R U . . .
H52B H 0.519837 0.707521 0.252643 0.046 Uiso 1 1 calc R U . . .
H52C H 0.609396 0.744932 0.236664 0.046 Uiso 1 1 calc R U . . .
C53 C 0.15215(19) 0.55769(8) 0.24743(14) 0.0367(4) Uani 1 1 d . . . . .
H53A H 0.092533 0.572655 0.191626 0.044 Uiso 1 1 calc R U . . .
H53B H 0.193974 0.586552 0.287567 0.044 Uiso 1 1 calc R U . . .

loop_
_atom_site_aniso_label
_atom_site_aniso_U_11
_atom_site_aniso_U_22
_atom_site_aniso_U_33
_atom_site_aniso_U_23
_atom_site_aniso_U_13
_atom_site_aniso_U_12
Al1 0.01245(19) 0.00992(18) 0.01326(19) 0.00042(14) 0.00712(15) 0.00020(14)
Cl1 0.0312(2) 0.01734(17) 0.0245(2) -0.00008(14) -0.00230(16) -0.00235(15)
Cl2 0.0701(4) 0.0317(3) 0.0674(4) -0.0094(2) 0.0431(3) -0.0122(2)
Cl3 0.0766(4) 0.0367(3) 0.0795(5) -0.0049(3) 0.0529(4) 0.0024(3)
O1 0.0167(5) 0.0155(5) 0.0141(5) 0.0009(4) 0.0070(4) -0.0013(4)
O2 0.0165(5) 0.0143(5) 0.0140(5) 0.0003(4) 0.0066(4) -0.0026(4)
O3 0.0243(6) 0.0282(6) 0.0173(5) 0.0041(4) 0.0078(4) -0.0001(5)
O4 0.0243(6) 0.0231(6) 0.0178(5) 0.0032(4) 0.0085(4) -0.0012(4)
N1 0.0139(5) 0.0112(5) 0.0144(5) 0.0004(4) 0.0071(4) 0.0001(4)
N2 0.0139(5) 0.0113(5) 0.0150(5) 0.0005(4) 0.0079(4) 0.0000(4)
N3 0.0139(5) 0.0116(5) 0.0150(5) -0.0002(4) 0.0076(4) -0.0004(4)
N4 0.0131(5) 0.0112(5) 0.0158(5) -0.0005(4) 0.0082(4) 0.0003(4)
C1 0.0144(6) 0.0134(6) 0.0154(6) 0.0005(5) 0.0077(5) 0.0020(5)
C2 0.0158(6) 0.0165(7) 0.0214(7) 0.0002(5) 0.0112(6) 0.0027(5)
C3 0.0148(6) 0.0181(7) 0.0196(7) 0.0006(5) 0.0104(5) 0.0009(5)
C4 0.0130(6) 0.0150(6) 0.0130(6) 0.0011(5) 0.0065(5) -0.0003(5)
C5 0.0145(6) 0.0138(6) 0.0146(6) 0.0010(5) 0.0075(5) -0.0015(5)
C6 0.0153(6) 0.0132(6) 0.0162(6) 0.0007(5) 0.0084(5) -0.0013(5)
C7 0.0206(7) 0.0119(6) 0.0246(7) -0.0001(5) 0.0128(6) -0.0027(5)
C8 0.0219(7) 0.0113(6) 0.0256(8) -0.0001(5) 0.0138(6) -0.0008(5)
C9 0.0172(6) 0.0121(6) 0.0174(7) -0.0003(5) 0.0089(5) 0.0002(5)
C10 0.0174(6) 0.0113(6) 0.0183(7) 0.0004(5) 0.0095(5) 0.0018(5)
C11 0.0146(6) 0.0135(6) 0.0161(6) 0.0008(5) 0.0079(5) 0.0018(5)
C12 0.0162(6) 0.0150(6) 0.0224(7) -0.0002(5) 0.0113(6) 0.0020(5)
C13 0.0139(6) 0.0168(7) 0.0191(7) -0.0001(5) 0.0090(5) 0.0003(5)
C14 0.0129(6) 0.0141(6) 0.0141(6) -0.0001(5) 0.0067(5) -0.0004(5)
C15 0.0130(6) 0.0147(6) 0.0144(6) -0.0004(5) 0.0069(5) -0.0019(5)
C16 0.0147(6) 0.0136(6) 0.0143(6) 0.0001(5) 0.0068(5) -0.0015(5)
C17 0.0175(7) 0.0130(6) 0.0246(7) -0.0011(5) 0.0102(6) -0.0028(5)
C18 0.0187(7) 0.0109(6) 0.0257(8) -0.0014(5) 0.0105(6) -0.0012(5)
C19 0.0152(6) 0.0117(6) 0.0167(6) -0.0006(5) 0.0073(5) 0.0006(5)
C20 0.0159(6) 0.0118(6) 0.0176(7) -0.0007(5) 0.0082(5) 0.0018(5)
C21 0.0157(6) 0.0124(6) 0.0302(8) -0.0034(5) 0.0129(6) -0.0003(5)
C22 0.0171(7) 0.0130(7) 0.0379(9) -0.0001(6) 0.0115(7) -0.0019(5)
C23 0.0190(8) 0.0121(7) 0.0595(12) -0.0004(7) 0.0148(8) -0.0002(6)
C24 0.0301(9) 0.0188(8) 0.0712(15) -0.0129(9) 0.0286(10) 0.0019(7)
C25 0.0493(12) 0.0322(10) 0.0501(12) -0.0142(9) 0.0331(10) 0.0034(9)
C26 0.0370(10) 0.0238(8) 0.0357(10) -0.0043(7) 0.0222(8) 0.0047(7)
C27 0.0153(6) 0.0126(6) 0.0246(7) 0.0016(5) 0.0125(6) 0.0007(5)
C28 0.0180(7) 0.0199(7) 0.0272(8) -0.0012(6) 0.0104(6) -0.0015(6)
C29 0.0172(7) 0.0205(8) 0.0450(10) -0.0028(7) 0.0124(7) -0.0038(6)
C30 0.0222(8) 0.0218(8) 0.0523(11) 0.0064(7) 0.0245(8) -0.0017(6)
C31 0.0289(9) 0.0295(9) 0.0361(10) 0.0081(7) 0.0233(8) 0.0012(7)
C32 0.0224(7) 0.0226(7) 0.0257(8) 0.0017(6) 0.0147(6) -0.0019(6)
C33 0.0206(7) 0.0108(6) 0.0266(8) 0.0002(5) 0.0166(6) 0.0001(5)
C34 0.0332(9) 0.0173(7) 0.0266(8) -0.0002(6) 0.0158(7) 0.0035(6)
C35 0.0512(11) 0.0200(8) 0.0335(10) -0.0055(7) 0.0261(9) -0.0020(7)
C36 0.0486(11) 0.0117(7) 0.0522(12) 0.0000(7) 0.0393(10) 0.0021(7)
C37 0.0278(8) 0.0159(7) 0.0545(12) 0.0069(7) 0.0276(8) 0.0053(6)
C38 0.0196(7) 0.0164(7) 0.0367(9) 0.0018(6) 0.0146(7) 0.0016(6)
C39 0.0136(6) 0.0123(6) 0.0216(7) -0.0005(5) 0.0093(5) -0.0004(5)
C40 0.0199(7) 0.0179(7) 0.0248(8) -0.0002(6) 0.0126(6) -0.0015(5)
C41 0.0242(8) 0.0202(7) 0.0363(9) 0.0029(6) 0.0215(7) 0.0000(6)
C42 0.0166(7) 0.0166(7) 0.0487(11) 0.0015(7) 0.0181(7) -0.0014(6)
C43 0.0160(7) 0.0170(7) 0.0376(9) -0.0056(6) 0.0078(7) -0.0031(5)
C44 0.0175(7) 0.0174(7) 0.0240(8) -0.0027(6) 0.0088(6) -0.0005(5)
C45 0.0311(9) 0.0359(9) 0.0179(8) -0.0011(7) 0.0090(7) -0.0064(7)
C46 0.0467(12) 0.0401(11) 0.0272(9) -0.0065(8) 0.0145(9) 0.0059(9)
C47 0.0219(8) 0.0344(9) 0.0254(8) 0.0119(7) 0.0085(7) 0.0025(7)
C48 0.0332(9) 0.0278(9) 0.0389(10) 0.0080(8) 0.0131(8) 0.0029(7)
C49 0.0249(8) 0.0297(9) 0.0271(8) 0.0096(7) 0.0104(7) 0.0005(7)
C50 0.0343(10) 0.0236(8) 0.0449(11) 0.0047(8) 0.0174(9) 0.0013(7)
C51 0.0275(8) 0.0315(9) 0.0167(7) -0.0011(6) 0.0089(6) -0.0053(7)
C52 0.0358(10) 0.0342(9) 0.0217(8) -0.0026(7) 0.0116(7) 0.0027(8)
C53 0.0530(12) 0.0266(9) 0.0316(10) 0.0032(7) 0.0181(9) 0.0037(8)

loop_
_atom_type_symbol
_atom_type_description
_atom_type_scat_dispersion_real
_atom_type_scat_dispersion_imag
_atom_type_scat_source
C C 0.0033 0.0016 'International Tables Vol C Tables 4.2.6.8 and 6.1.1.4'
H H 0.0000 0.0000 'International Tables Vol C Tables 4.2.6.8 and 6.1.1.4'
Al Al 0.0645 0.0514 'International Tables Vol C Tables 4.2.6.8 and 6.1.1.4'
Cl Cl 0.1484 0.1585 'International Tables Vol C Tables 4.2.6.8 and 6.1.1.4'
N N 0.0061 0.0033 'International Tables Vol C Tables 4.2.6.8 and 6.1.1.4'
O O 0.0106 0.0060 'International Tables Vol C Tables 4.2.6.8 and 6.1.1.4'

loop_
_geom_angle_atom_site_label_1
_geom_angle_atom_site_label_2
_geom_angle_atom_site_label_3
_geom_angle
_geom_angle_site_symmetry_1
_geom_angle_site_symmetry_3
_geom_angle_publ_flag
O2 Al1 O1 177.94(5) . . ?
O2 Al1 N4 88.34(5) . . ?
O1 Al1 N4 89.76(5) . . ?
O2 Al1 N2 90.73(5) . . ?
O1 Al1 N2 91.18(5) . . ?
N4 Al1 N2 179.03(6) . . ?
O2 Al1 N1 90.54(5) . . ?
O1 Al1 N1 90.26(5) . . ?
N4 Al1 N1 90.41(5) . . ?
N2 Al1 N1 89.33(5) . . ?
O2 Al1 N3 91.01(5) . . ?
O1 Al1 N3 88.20(5) . . ?
N4 Al1 N3 89.97(5) . . ?
N2 Al1 N3 90.32(5) . . ?
N1 Al1 N3 178.42(5) . . ?
Al1 O1 H1A 117.0 . . ?
Al1 O1 H1B 120.1 . . ?
H1A O1 H1B 107.3 . . ?
Al1 O2 H2A 122.1 . . ?
Al1 O2 H2B 123.6 . . ?
H2A O2 H2B 104.7 . . ?
C47 O3 C45 111.68(13) . . ?
C49 O4 C51 111.26(13) . . ?
C4 N1 C1 105.47(11) . . ?
C4 N1 Al1 127.72(9) . . ?
C1 N1 Al1 126.80(9) . . ?
C6 N2 C9 105.42(11) . . ?
C6 N2 Al1 127.87(9) . . ?
C9 N2 Al1 126.70(9) . . ?
C11 N3 C14 105.72(11) . . ?
C11 N3 Al1 127.05(9) . . ?
C14 N3 Al1 127.22(9) . . ?
C16 N4 C19 105.54(11) . . ?
C16 N4 Al1 127.35(9) . . ?
C19 N4 Al1 127.11(9) . . ?
N1 C1 C20 125.55(12) . . ?
N1 C1 C2 110.27(12) . . ?
C20 C1 C2 124.18(13) . . ?
C3 C2 C1 106.91(12) . . ?
C3 C2 H2 126.5 . . ?
C1 C2 H2 126.5 . . ?
C2 C3 C4 106.95(12) . . ?
C2 C3 H3 126.5 . . ?
C4 C3 H3 126.5 . . ?
N1 C4 C5 125.43(13) . . ?
N1 C4 C3 110.39(12) . . ?
C5 C4 C3 124.14(13) . . ?
C4 C5 C6 123.86(13) . . ?
C4 C5 C27 117.89(12) . . ?
C6 C5 C27 118.24(12) . . ?
N2 C6 C5 125.68(13) . . ?
N2 C6 C7 110.27(12) . . ?
C5 C6 C7 124.05(13) . . ?
C8 C7 C6 107.03(13) . . ?
C8 C7 H7 126.5 . . ?
C6 C7 H7 126.5 . . ?
C7 C8 C9 106.88(13) . . ?
C7 C8 H8 126.6 . . ?
C9 C8 H8 126.6 . . ?
N2 C9 C10 126.11(13) . . ?
N2 C9 C8 110.37(12) . . ?
C10 C9 C8 123.43(13) . . ?
C9 C10 C11 124.23(13) . . ?
C9 C10 C33 116.93(12) . . ?
C11 C10 C33 118.82(12) . . ?
N3 C11 C10 125.27(13) . . ?
N3 C11 C12 110.25(12) . . ?
C10 C11 C12 124.48(13) . . ?
C13 C12 C11 106.93(13) . . ?
C13 C12 H12 126.5 . . ?
C11 C12 H12 126.5 . . ?
C12 C13 C14 107.04(12) . . ?
C12 C13 H13 126.5 . . ?
C14 C13 H13 126.5 . . ?
N3 C14 C15 125.21(12) . . ?
N3 C14 C13 110.03(12) . . ?
C15 C14 C13 124.75(13) . . ?
C14 C15 C16 124.23(13) . . ?
C14 C15 C39 118.16(12) . . ?
C16 C15 C39 117.61(12) . . ?
N4 C16 C15 125.80(13) . . ?
N4 C16 C17 110.20(12) . . ?
C15 C16 C17 124.00(13) . . ?
C18 C17 C16 107.14(13) . . ?
C18 C17 H17 126.4 . . ?
C16 C17 H17 126.4 . . ?
C17 C18 C19 107.04(13) . . ?
C17 C18 H18 126.5 . . ?
C19 C18 H18 126.5 . . ?
N4 C19 C20 125.77(13) . . ?
N4 C19 C18 110.07(12) . . ?
C20 C19 C18 124.11(13) . . ?
C19 C20 C1 124.25(13) . . ?
C19 C20 C21 117.85(12) . . ?
C1 C20 C21 117.84(12) . . ?
C26 C21 C22 118.98(15) . . ?
C26 C21 C20 120.18(14) . . ?
C22 C21 C20 120.84(14) . . ?
C23 C22 C21 120.33(17) . . ?
C23 C22 H22 119.8 . . ?
C21 C22 H22 119.8 . . ?
C24 C23 C22 120.31(18) . . ?
C24 C23 H23 119.8 . . ?
C22 C23 H23 119.8 . . ?
C23 C24 C25 119.87(16) . . ?
C23 C24 H24 120.1 . . ?
C25 C24 H24 120.1 . . ?
C24 C25 C26 120.29(19) . . ?
C24 C25 H25 119.9 . . ?
C26 C25 H25 119.9 . . ?
C21 C26 C25 120.22(18) . . ?
C21 C26 H26 119.9 . . ?
C25 C26 H26 119.9 . . ?
C32 C27 C28 118.87(14) . . ?
C32 C27 C5 120.20(14) . . ?
C28 C27 C5 120.93(13) . . ?
C29 C28 C27 120.30(16) . . ?
C29 C28 H28 119.9 . . ?
C27 C28 H28 119.9 . . ?
C30 C29 C28 120.22(16) . . ?
C30 C29 H29 119.9 . . ?
C28 C29 H29 119.9 . . ?
C29 C30 C31 120.08(15) . . ?
C29 C30 H30 120.0 . . ?
C31 C30 H30 120.0 . . ?
C30 C31 C32 119.84(16) . . ?
C30 C31 H31 120.1 . . ?
C32 C31 H31 120.1 . . ?
C31 C32 C27 120.69(16) . . ?
C31 C32 H32 119.7 . . ?
C27 C32 H32 119.7 . . ?
C34 C33 C38 119.13(14) . . ?
C34 C33 C10 119.29(14) . . ?
C38 C33 C10 121.56(14) . . ?
C35 C34 C33 120.42(17) . . ?
C35 C34 H34 119.8 . . ?
C33 C34 H34 119.8 . . ?
C36 C35 C34 119.93(18) . . ?
C36 C35 H35 120.0 . . ?
C34 C35 H35 120.0 . . ?
C37 C36 C35 120.08(16) . . ?
C37 C36 H36 120.0 . . ?
C35 C36 H36 120.0 . . ?
C36 C37 C38 120.25(17) . . ?
C36 C37 H37 119.9 . . ?
C38 C37 H37 119.9 . . ?
C33 C38 C37 120.18(17) . . ?
C33 C38 H38 119.9 . . ?
C37 C38 H38 119.9 . . ?
C40 C39 C44 119.19(14) . . ?
C40 C39 C15 120.71(13) . . ?
C44 C39 C15 120.10(13) . . ?
C41 C40 C39 120.51(15) . . ?
C41 C40 H40 119.7 . . ?
C39 C40 H40 119.7 . . ?
C42 C41 C40 119.94(16) . . ?
C42 C41 H41 120.0 . . ?
C40 C41 H41 120.0 . . ?
C43 C42 C41 120.02(14) . . ?
C43 C42 H42 120.0 . . ?
C41 C42 H42 120.0 . . ?
C42 C43 C44 120.30(15) . . ?
C42 C43 H43 119.8 . . ?
C44 C43 H43 119.8 . . ?
C43 C44 C39 120.03(15) . . ?
C43 C44 H44 120.0 . . ?
C39 C44 H44 120.0 . . ?
O3 C45 C46 108.70(14) . . ?
O3 C45 H45A 109.9 . . ?
C46 C45 H45A 109.9 . . ?
O3 C45 H45B 109.9 . . ?
C46 C45 H45B 109.9 . . ?
H45A C45 H45B 108.3 . . ?
C45 C46 H46A 109.5 . . ?
C45 C46 H46B 109.5 . . ?
H46A C46 H46B 109.5 . . ?
C45 C46 H46C 109.5 . . ?
H46A C46 H46C 109.5 . . ?
H46B C46 H46C 109.5 . . ?
O3 C47 C48 108.36(14) . . ?
O3 C47 H47A 110.0 . . ?
C48 C47 H47A 110.0 . . ?
O3 C47 H47B 110.0 . . ?
C48 C47 H47B 110.0 . . ?
H47A C47 H47B 108.4 . . ?
C47 C48 H48A 109.5 . . ?
C47 C48 H48B 109.5 . . ?
H48A C48 H48B 109.5 . . ?
C47 C48 H48C 109.5 . . ?
H48A C48 H48C 109.5 . . ?
H48B C48 H48C 109.5 . . ?
O4 C49 C50 108.10(14) . . ?
O4 C49 H49A 110.1 . . ?
C50 C49 H49A 110.1 . . ?
O4 C49 H49B 110.1 . . ?
C50 C49 H49B 110.1 . . ?
H49A C49 H49B 108.4 . . ?
C49 C50 H50A 109.5 . . ?
C49 C50 H50B 109.5 . . ?
H50A C50 H50B 109.5 . . ?
C49 C50 H50C 109.5 . . ?
H50A C50 H50C 109.5 . . ?
H50B C50 H50C 109.5 . . ?
O4 C51 C52 108.67(13) . . ?
O4 C51 H51A 110.0 . . ?
C52 C51 H51A 110.0 . . ?
O4 C51 H51B 110.0 . . ?
C52 C51 H51B 110.0 . . ?
H51A C51 H51B 108.3 . . ?
C51 C52 H52A 109.5 . . ?
C51 C52 H52B 109.5 . . ?
H52A C52 H52B 109.5 . . ?
C51 C52 H52C 109.5 . . ?
H52A C52 H52C 109.5 . . ?
H52B C52 H52C 109.5 . . ?
Cl3 C53 Cl2 111.86(11) . . ?
Cl3 C53 H53A 109.2 . . ?
Cl2 C53 H53A 109.2 . . ?
Cl3 C53 H53B 109.2 . . ?
Cl2 C53 H53B 109.2 . . ?
H53A C53 H53B 107.9 . . ?

loop_
_geom_bond_atom_site_label_1
_geom_bond_atom_site_label_2
_geom_bond_distance
_geom_bond_site_symmetry_2
_geom_bond_publ_flag
Al1 O2 1.9163(11) . ?
Al1 O1 1.9268(11) . ?
Al1 N4 1.9934(12) . ?
Al1 N2 1.9975(12) . ?
Al1 N1 2.0118(12) . ?
Al1 N3 2.0137(12) . ?
Cl2 C53 1.768(2) . ?
Cl3 C53 1.750(2) . ?
O1 H1A 0.8112 . ?
O1 H1B 0.8358 . ?
O2 H2A 0.8805 . ?
O2 H2B 0.8090 . ?
O3 C47 1.433(2) . ?
O3 C45 1.437(2) . ?
O4 C49 1.433(2) . ?
O4 C51 1.436(2) . ?
N1 C4 1.3750(17) . ?
N1 C1 1.3766(17) . ?
N2 C6 1.3763(17) . ?
N2 C9 1.3769(18) . ?
N3 C11 1.3747(18) . ?
N3 C14 1.3765(17) . ?
N4 C16 1.3756(17) . ?
N4 C19 1.3775(17) . ?
C1 C20 1.3972(19) . ?
C1 C2 1.4387(19) . ?
C2 C3 1.352(2) . ?
C2 H2 0.9500 . ?
C3 C4 1.4368(19) . ?
C3 H3 0.9500 . ?
C4 C5 1.3935(19) . ?
C5 C6 1.3937(19) . ?
C5 C27 1.4938(19) . ?
C6 C7 1.4363(19) . ?
C7 C8 1.353(2) . ?
C7 H7 0.9500 . ?
C8 C9 1.4358(19) . ?
C8 H8 0.9500 . ?
C9 C10 1.3946(19) . ?
C10 C11 1.3963(19) . ?
C10 C33 1.4933(19) . ?
C11 C12 1.4387(19) . ?
C12 C13 1.352(2) . ?
C12 H12 0.9500 . ?
C13 C14 1.4407(19) . ?
C13 H13 0.9500 . ?
C14 C15 1.3947(19) . ?
C15 C16 1.3960(19) . ?
C15 C39 1.4910(19) . ?
C16 C17 1.4348(19) . ?
C17 C18 1.348(2) . ?
C17 H17 0.9500 . ?
C18 C19 1.4374(19) . ?
C18 H18 0.9500 . ?
C19 C20 1.3958(19) . ?
C20 C21 1.4901(19) . ?
C21 C26 1.387(2) . ?
C21 C22 1.393(2) . ?
C22 C23 1.391(2) . ?
C22 H22 0.9500 . ?
C23 C24 1.374(3) . ?
C23 H23 0.9500 . ?
C24 C25 1.381(3) . ?
C24 H24 0.9500 . ?
C25 C26 1.393(2) . ?
C25 H25 0.9500 . ?
C26 H26 0.9500 . ?
C27 C32 1.392(2) . ?
C27 C28 1.393(2) . ?
C28 C29 1.393(2) . ?
C28 H28 0.9500 . ?
C29 C30 1.380(3) . ?
C29 H29 0.9500 . ?
C30 C31 1.384(3) . ?
C30 H30 0.9500 . ?
C31 C32 1.391(2) . ?
C31 H31 0.9500 . ?
C32 H32 0.9500 . ?
C33 C34 1.393(2) . ?
C33 C38 1.393(2) . ?
C34 C35 1.391(2) . ?
C34 H34 0.9500 . ?
C35 C36 1.389(3) . ?
C35 H35 0.9500 . ?
C36 C37 1.376(3) . ?
C36 H36 0.9500 . ?
C37 C38 1.396(2) . ?
C37 H37 0.9500 . ?
C38 H38 0.9500 . ?
C39 C40 1.394(2) . ?
C39 C44 1.395(2) . ?
C40 C41 1.389(2) . ?
C40 H40 0.9500 . ?
C41 C42 1.387(3) . ?
C41 H41 0.9500 . ?
C42 C43 1.384(3) . ?
C42 H42 0.9500 . ?
C43 C44 1.393(2) . ?
C43 H43 0.9500 . ?
C44 H44 0.9500 . ?
C45 C46 1.497(3) . ?
C45 H45A 0.9900 . ?
C45 H45B 0.9900 . ?
C46 H46A 0.9800 . ?
C46 H46B 0.9800 . ?
C46 H46C 0.9800 . ?
C47 C48 1.502(3) . ?
C47 H47A 0.9900 . ?
C47 H47B 0.9900 . ?
C48 H48A 0.9800 . ?
C48 H48B 0.9800 . ?
C48 H48C 0.9800 . ?
C49 C50 1.500(3) . ?
C49 H49A 0.9900 . ?
C49 H49B 0.9900 . ?
C50 H50A 0.9800 . ?
C50 H50B 0.9800 . ?
C50 H50C 0.9800 . ?
C51 C52 1.497(3) . ?
C51 H51A 0.9900 . ?
C51 H51B 0.9900 . ?
C52 H52A 0.9800 . ?
C52 H52B 0.9800 . ?
C52 H52C 0.9800 . ?
C53 H53A 0.9900 . ?
C53 H53B 0.9900 . ?

loop_
_geom_hbond_atom_site_label_D
_geom_hbond_atom_site_label_H
_geom_hbond_atom_site_label_A
_geom_hbond_distance_DH
_geom_hbond_distance_HA
_geom_hbond_distance_DA
_geom_hbond_angle_DHA
_geom_hbond_site_symmetry_A
_geom_hbond_publ_flag
O1 H1A O3 0.81 1.91 2.6986(15) 164.4 . yes
O2 H2A O4 0.88 1.85 2.7254(15) 173.2 . yes
O2 H2B Cl1 0.81 2.16 2.9602(11) 171.8 . yes
O1 H1B Cl1 0.84 2.18 3.0130(11) 175.8 4_676 yes

loop_
_geom_torsion_atom_site_label_1
_geom_torsion_atom_site_label_2
_geom_torsion_atom_site_label_3
_geom_torsion_atom_site_label_4
_geom_torsion
_geom_torsion_site_symmetry_1
_geom_torsion_site_symmetry_2
_geom_torsion_site_symmetry_3
_geom_torsion_site_symmetry_4
_geom_torsion_publ_flag
C4 N1 C1 C20 179.29(14) . . . . ?
Al1 N1 C1 C20 -1.2(2) . . . . ?
C4 N1 C1 C2 -0.65(16) . . . . ?
Al1 N1 C1 C2 178.89(10) . . . . ?
N1 C1 C2 C3 0.80(17) . . . . ?
C20 C1 C2 C3 -179.14(14) . . . . ?
C1 C2 C3 C4 -0.60(17) . . . . ?
C1 N1 C4 C5 177.94(14) . . . . ?
Al1 N1 C4 C5 -1.6(2) . . . . ?
C1 N1 C4 C3 0.27(16) . . . . ?
Al1 N1 C4 C3 -179.26(10) . . . . ?
C2 C3 C4 N1 0.22(17) . . . . ?
C2 C3 C4 C5 -177.49(14) . . . . ?
N1 C4 C5 C6 -1.7(2) . . . . ?
C3 C4 C5 C6 175.71(14) . . . . ?
N1 C4 C5 C27 179.06(13) . . . . ?
C3 C4 C5 C27 -3.6(2) . . . . ?
C9 N2 C6 C5 -178.71(14) . . . . ?
Al1 N2 C6 C5 0.7(2) . . . . ?
C9 N2 C6 C7 1.43(16) . . . . ?
Al1 N2 C6 C7 -179.12(10) . . . . ?
C4 C5 C6 N2 2.1(2) . . . . ?
C27 C5 C6 N2 -178.61(13) . . . . ?
C4 C5 C6 C7 -178.04(14) . . . . ?
C27 C5 C6 C7 1.2(2) . . . . ?
N2 C6 C7 C8 -1.69(18) . . . . ?
C5 C6 C7 C8 178.45(14) . . . . ?
C6 C7 C8 C9 1.19(17) . . . . ?
C6 N2 C9 C10 -177.49(14) . . . . ?
Al1 N2 C9 C10 3.0(2) . . . . ?
C6 N2 C9 C8 -0.67(16) . . . . ?
Al1 N2 C9 C8 179.87(10) . . . . ?
C7 C8 C9 N2 -0.36(18) . . . . ?
C7 C8 C9 C10 176.56(14) . . . . ?
N2 C9 C10 C11 3.0(2) . . . . ?
C8 C9 C10 C11 -173.38(14) . . . . ?
N2 C9 C10 C33 -175.56(14) . . . . ?
C8 C9 C10 C33 8.0(2) . . . . ?
C14 N3 C11 C10 -179.34(14) . . . . ?
Al1 N3 C11 C10 1.7(2) . . . . ?
C14 N3 C11 C12 0.39(16) . . . . ?
Al1 N3 C11 C12 -178.56(10) . . . . ?
C9 C10 C11 N3 -5.5(2) . . . . ?
C33 C10 C11 N3 173.05(14) . . . . ?
C9 C10 C11 C12 174.77(14) . . . . ?
C33 C10 C11 C12 -6.6(2) . . . . ?
N3 C11 C12 C13 0.69(17) . . . . ?
C10 C11 C12 C13 -179.58(14) . . . . ?
C11 C12 C13 C14 -1.42(17) . . . . ?
C11 N3 C14 C15 177.39(14) . . . . ?
Al1 N3 C14 C15 -3.7(2) . . . . ?
C11 N3 C14 C13 -1.28(15) . . . . ?
Al1 N3 C14 C13 177.67(10) . . . . ?
C12 C13 C14 N3 1.74(17) . . . . ?
C12 C13 C14 C15 -176.94(14) . . . . ?
N3 C14 C15 C16 -1.2(2) . . . . ?
C13 C14 C15 C16 177.30(14) . . . . ?
N3 C14 C15 C39 178.43(13) . . . . ?
C13 C14 C15 C39 -3.1(2) . . . . ?
C19 N4 C16 C15 179.03(14) . . . . ?
Al1 N4 C16 C15 0.0(2) . . . . ?
C19 N4 C16 C17 -1.43(16) . . . . ?
Al1 N4 C16 C17 179.59(10) . . . . ?
C14 C15 C16 N4 3.1(2) . . . . ?
C39 C15 C16 N4 -176.51(13) . . . . ?
C14 C15 C16 C17 -176.38(14) . . . . ?
C39 C15 C16 C17 4.0(2) . . . . ?
N4 C16 C17 C18 0.94(17) . . . . ?
C15 C16 C17 C18 -179.51(14) . . . . ?
C16 C17 C18 C19 -0.05(17) . . . . ?
C16 N4 C19 C20 -176.15(14) . . . . ?
Al1 N4 C19 C20 2.8(2) . . . . ?
C16 N4 C19 C18 1.39(16) . . . . ?
Al1 N4 C19 C18 -179.62(10) . . . . ?
C17 C18 C19 N4 -0.85(17) . . . . ?
C17 C18 C19 C20 176.74(14) . . . . ?
N4 C19 C20 C1 0.0(2) . . . . ?
C18 C19 C20 C1 -177.23(14) . . . . ?
N4 C19 C20 C21 177.12(14) . . . . ?
C18 C19 C20 C21 -0.1(2) . . . . ?
N1 C1 C20 C19 -0.8(2) . . . . ?
C2 C1 C20 C19 179.09(14) . . . . ?
N1 C1 C20 C21 -177.99(14) . . . . ?
C2 C1 C20 C21 1.9(2) . . . . ?
C19 C20 C21 C26 -111.38(17) . . . . ?
C1 C20 C21 C26 66.0(2) . . . . ?
C19 C20 C21 C22 68.29(19) . . . . ?
C1 C20 C21 C22 -114.37(16) . . . . ?
C26 C21 C22 C23 0.0(2) . . . . ?
C20 C21 C22 C23 -179.71(14) . . . . ?
C21 C22 C23 C24 0.0(2) . . . . ?
C22 C23 C24 C25 0.2(3) . . . . ?
C23 C24 C25 C26 -0.5(3) . . . . ?
C22 C21 C26 C25 -0.2(3) . . . . ?
C20 C21 C26 C25 179.48(17) . . . . ?
C24 C25 C26 C21 0.5(3) . . . . ?
C4 C5 C27 C32 -69.50(19) . . . . ?
C6 C5 C27 C32 111.18(16) . . . . ?
C4 C5 C27 C28 110.67(16) . . . . ?
C6 C5 C27 C28 -68.65(19) . . . . ?
C32 C27 C28 C29 -0.9(2) . . . . ?
C5 C27 C28 C29 178.96(14) . . . . ?
C27 C28 C29 C30 0.3(2) . . . . ?
C28 C29 C30 C31 0.6(3) . . . . ?
C29 C30 C31 C32 -0.8(3) . . . . ?
C30 C31 C32 C27 0.1(3) . . . . ?
C28 C27 C32 C31 0.7(2) . . . . ?
C5 C27 C32 C31 -179.16(15) . . . . ?
C9 C10 C33 C34 70.28(19) . . . . ?
C11 C10 C33 C34 -108.40(17) . . . . ?
C9 C10 C33 C38 -107.88(17) . . . . ?
C11 C10 C33 C38 73.43(19) . . . . ?
C38 C33 C34 C35 0.2(2) . . . . ?
C10 C33 C34 C35 -177.99(15) . . . . ?
C33 C34 C35 C36 -0.9(3) . . . . ?
C34 C35 C36 C37 0.6(3) . . . . ?
C35 C36 C37 C38 0.2(3) . . . . ?
C34 C33 C38 C37 0.6(2) . . . . ?
C10 C33 C38 C37 178.78(14) . . . . ?
C36 C37 C38 C33 -0.8(2) . . . . ?
C14 C15 C39 C40 66.31(19) . . . . ?
C16 C15 C39 C40 -114.05(16) . . . . ?
C14 C15 C39 C44 -113.58(16) . . . . ?
C16 C15 C39 C44 66.07(19) . . . . ?
C44 C39 C40 C41 0.4(2) . . . . ?
C15 C39 C40 C41 -179.45(14) . . . . ?
C39 C40 C41 C42 -0.1(2) . . . . ?
C40 C41 C42 C43 -0.1(2) . . . . ?
C41 C42 C43 C44 0.0(2) . . . . ?
C42 C43 C44 C39 0.3(2) . . . . ?
C40 C39 C44 C43 -0.5(2) . . . . ?
C15 C39 C44 C43 179.37(14) . . . . ?
C47 O3 C45 C46 179.88(15) . . . . ?
C45 O3 C47 C48 172.68(14) . . . . ?
C51 O4 C49 C50 -169.26(14) . . . . ?
C49 O4 C51 C52 177.81(14) . . . . ?
